data_4083849
loop_
_publ_author_name
'Fang, Ming'
'Wiedner, Eric S.'
'Dougherty, William G.'
'Kassel, W. Scott'
'Liu, Tianbiao'
'DuBois, Daniel L.'
'Bullock, R. Morris'

_publ_section_title
;
 Cobalt Complexes Containing Pendant Amines in the Second Coordination
 Sphere as Electrocatalysts for H2Production
;
_journal_issue 20
_journal_name_full Organometallics
_journal_page_first 5820
_journal_paper_doi 10.1021/om5004607
_journal_volume 33
_journal_year 2014
_chemical_formula_moiety 'C35 H40 Co F5 N2 P2, 0.5(C2 H3 N)'
_chemical_formula_sum 'C36 H41.5 Co F5 N2.5 P2'
_chemical_formula_weight 725.08
_chemical_name_systematic
;
 ? 
;
_space_group_crystal_system triclinic
_space_group_IT_number 2
_space_group_name_Hall '-P 1'
_space_group_name_H-M_alt 'P -1'
_symmetry_space_group_name_Hall '-P 1'
_symmetry_space_group_name_H-M 'P -1'
_atom_sites_solution_hydrogens geom
_atom_sites_solution_primary direct
_atom_sites_solution_secondary difmap
_audit_creation_date 2013-09-22
_audit_creation_method
;
Olex2 1.2
(compiled 2013.09.17 svn.r2790 for OlexSys, GUI svn.r4601)
;
_cell_angle_alpha 83.7820(10)
_cell_angle_beta 75.9990(10)
_cell_angle_gamma 73.1910(10)
_cell_formula_units_Z 4
_cell_length_a 14.1542(5)
_cell_length_b 15.3241(5)
_cell_length_c 16.4079(5)
_cell_measurement_reflns_used 9948
_cell_measurement_temperature 100(2)
_cell_measurement_theta_max 32.91
_cell_measurement_theta_min 2.21
_cell_volume 3302.79(19)
_computing_cell_refinement 'Bruker SAINT'
_computing_data_collection 'Bruker APEX2'
_computing_data_reduction 'Bruker SAINT'
_computing_molecular_graphics
;
O. V. Dolomanov, L. J. Bourhis, R. J. Gildea, J. A. K. Howard and H. Puschmann,
OLEX2: a complete structure solution, refinement and analysis program.
J. Appl. Cryst. (2009). 42, 339-341.
;
_computing_publication_material
;
O. V. Dolomanov, L. J. Bourhis, R. J. Gildea, J. A. K. Howard and H. Puschmann,
OLEX2: a complete structure solution, refinement and analysis program.
J. Appl. Cryst. (2009). 42, 339-341.
;
_computing_structure_refinement 'SHELXL-97 (Sheldrick, 2008)'
_computing_structure_solution 'SHELXS-97 (Sheldrick, 2008)'
_diffrn_ambient_temperature 100(2)
_diffrn_measured_fraction_theta_full 0.994
_diffrn_measured_fraction_theta_max 0.994
_diffrn_measurement_device_type 'Bruker APEX-II CCD'
_diffrn_measurement_method '\f and \w scans'
_diffrn_radiation_monochromator graphite
_diffrn_radiation_type MoK\a
_diffrn_radiation_wavelength 0.71073
_diffrn_reflns_av_R_equivalents 0.0489
_diffrn_reflns_av_unetI/netI 0.0772
_diffrn_reflns_limit_h_max 21
_diffrn_reflns_limit_h_min -21
_diffrn_reflns_limit_k_max 23
_diffrn_reflns_limit_k_min -23
_diffrn_reflns_limit_l_max 25
_diffrn_reflns_limit_l_min -24
_diffrn_reflns_number 68873
_diffrn_reflns_theta_full 33.18
_diffrn_reflns_theta_max 33.18
_diffrn_reflns_theta_min 1.54
_diffrn_source 'fine-focus sealed tube'
_exptl_absorpt_coefficient_mu 0.675
_exptl_absorpt_correction_T_max 0.9606
_exptl_absorpt_correction_T_min 0.8656
_exptl_absorpt_correction_type multi-scan
_exptl_absorpt_process_details SADABS
_exptl_crystal_colour orange
_exptl_crystal_density_diffrn 1.458
_exptl_crystal_density_method 'not measured'
_exptl_crystal_description block
_exptl_crystal_F_000 1508
_exptl_crystal_size_max 0.22
_exptl_crystal_size_mid 0.16
_exptl_crystal_size_min 0.06
_refine_diff_density_max 0.733
_refine_diff_density_min -0.729
_refine_diff_density_rms 0.088
_refine_ls_extinction_method none
_refine_ls_goodness_of_fit_ref 1.019
_refine_ls_hydrogen_treatment constr
_refine_ls_matrix_type full
_refine_ls_number_parameters 851
_refine_ls_number_reflns 25105
_refine_ls_number_restraints 0
_refine_ls_restrained_S_all 1.019
_refine_ls_R_factor_all 0.0934
_refine_ls_R_factor_gt 0.0475
_refine_ls_shift/su_max 0.001
_refine_ls_shift/su_mean 0.000
_refine_ls_structure_factor_coef Fsqd
_refine_ls_weighting_details 'calc w=1/[\s^2^(Fo^2^)+(0.0510P)^2^+0.3786P] where P=(Fo^2^+2Fc^2^)/3'
_refine_ls_weighting_scheme calc
_refine_ls_wR_factor_gt 0.1018
_refine_ls_wR_factor_ref 0.1173
_reflns_number_gt 16299
_reflns_number_total 25105
_reflns_threshold_expression >2sigma(I)
_cod_data_source_file om5004607_si_002.cif
_cod_data_source_block pnl131_Co(I)CpC6F5
_cod_database_code 4083849
_olex2_refinement_description
;
1. Others
 Fixed Uiso: H2A(0.032) H2B(0.032) H2C(0.032) H3A(0.033) H3B(0.033) H3C(0.033)
 H4A(0.034) H4B(0.034) H4C(0.034) H5A(0.019) H5B(0.019) H6A(0.024) H7A(0.027)
 H8A(0.027) H9A(0.031) H10A(0.029) H12A(0.019) H12B(0.019) H14A(0.034)
 H14B(0.034) H14C(0.034) H15A(0.033) H15B(0.033) H15C(0.033) H16A(0.047)
 H16B(0.047) H16C(0.047) H17A(0.019) H17B(0.019) H18A(0.03) H19A(0.041)
 H20A(0.044) H21A(0.039) H22A(0.029) H24A(0.02) H24B(0.02) H26A(0.022)
 H27A(0.025) H28A(0.024) H29A(0.021) H37A(0.042) H37B(0.042) H37C(0.042)
 H38A(0.034) H38B(0.034) H38C(0.034) H39A(0.037) H39B(0.037) H39C(0.037)
 H40A(0.02) H40B(0.02) H41A(0.023) H42A(0.027) H43A(0.027) H44A(0.029)
 H45A(0.027) H47A(0.019) H47B(0.019) H49A(0.033) H49B(0.033) H49C(0.033)
 H50A(0.037) H50B(0.037) H50C(0.037) H51A(0.039) H51B(0.039) H51C(0.039)
 H52A(0.021) H52B(0.021) H53A(0.027) H54A(0.035) H55A(0.039) H56A(0.035)
 H57A(0.028) H59A(0.021) H59B(0.021) H61A(0.025) H62A(0.03) H63A(0.031)
 H64A(0.025) H71A(0.095) H71B(0.095) H71C(0.095)
 Fixed X: H2A(0.7533) H2B(0.659) H2C(0.772) H3A(0.8211) H3B(0.8816)
 H3C(0.8213) H4A(0.6315) H4B(0.6353) H4C(0.5711) H5A(0.5472) H5B(0.5699)
 H6A(0.6398) H7A(0.6438) H8A(0.6198) H9A(0.5939) H10A(0.5889) H12A(0.6067)
 H12B(0.5718) H14A(0.7229) H14B(0.6401) H14C(0.7046) H15A(0.9052) H15B(0.8845)
 H15C(0.9413) H16A(0.8259) H16B(0.8377) H16C(0.7277) H17A(0.708) H17B(0.7988)
 H18A(0.5546) H19A(0.4778) H20A(0.4871) H21A(0.568) H22A(0.6476) H24A(0.7607)
 H24B(0.6467) H26A(0.963) H27A(1.0225) H28A(0.9995) H29A(0.9267) H37A(0.3043)
 H37B(0.2035) H37C(0.312) H38A(0.2) H38B(0.192) H38C(0.1219) H39A(0.3843)
 H39B(0.4275) H39C(0.3755) H40A(0.0635) H40B(0.0955) H41A(0.1451) H42A(0.1492)
 H43A(0.1134) H44A(0.0729) H45A(0.0639) H47A(0.0727) H47B(0.051) H49A(0.2614)
 H49B(0.29) H49C(0.1738) H50A(0.1524) H50B(0.0833) H50C(0.1437) H51A(0.3376)
 H51B(0.3325) H51C(0.393) H52A(0.1686) H52B(0.2774) H53A(0.2039) H54A(0.1305)
 H55A(0.0053) H56A(-0.0496) H57A(0.0206) H59A(0.2899) H59B(0.1891) H61A(0.4519)
 H62A(0.5144) H63A(0.5059) H64A(0.4382) H71A(0.2815) H71B(0.2197) H71C(0.1641)
 Fixed Y: H2A(0.567) H2B(0.6236) H2C(0.6133) H3A(0.4031) H3B(0.438)
 H3C(0.3642) H4A(0.4651) H4B(0.4063) H4C(0.5111) H5A(0.5641) H5B(0.6291)
 H6A(0.795) H7A(0.9406) H8A(0.9904) H9A(0.8886) H10A(0.7426) H12A(0.6829)
 H12B(0.5947) H14A(0.5954) H14B(0.614) H14C(0.5119) H15A(0.5297) H15B(0.4559)
 H15C(0.5287) H16A(0.6912) H16B(0.6938) H16C(0.7252) H17A(0.4411) H17B(0.3979)
 H18A(0.4332) H19A(0.3281) H20A(0.191) H21A(0.1622) H22A(0.2656) H24A(0.3617)
 H24B(0.3957) H26A(0.6378) H27A(0.4608) H28A(0.4174) H29A(0.5668) H37A(0.5321)
 H37B(0.6146) H37C(0.6346) H38A(0.5023) H38B(0.5612) H38C(0.6016) H39A(0.4884)
 H39B(0.5737) H39C(0.5664) H40A(0.7771) H40B(0.7399) H41A(0.7582) H42A(0.7914)
 H43A(0.9422) H44A(1.0597) H45A(1.0289) H47A(0.9986) H47B(0.9316) H49A(1.1378)
 H49B(1.039) H49C(1.0955) H50A(1.1592) H50B(1.0981) H50C(1.0712) H51A(1.0968)
 H51B(1.003) H51C(1.0016) H52A(0.9371) H52B(0.8641) H53A(0.8537) H54A(0.8264)
 H55A(0.7492) H56A(0.7021) H57A(0.7313) H59A(0.7047) H59B(0.6746) H61A(0.6811)
 H62A(0.6779) H63A(0.8421) H64A(0.9489) H71A(0.2345) H71B(0.1827) H71C(0.2802)
 Fixed Z: H2A(0.6294) H2B(0.5905) H2C(0.5368) H3A(0.6084) H3B(0.5215)
 H3C(0.5216) H4A(0.6521) H4B(0.576) H4C(0.5806) H5A(0.4254) H5B(0.4839)
 H6A(0.2491) H7A(0.27) H8A(0.4044) H9A(0.5196) H10A(0.5004) H12A(0.2374)
 H12B(0.2788) H14A(0.0295) H14B(0.1161) H14C(0.0929) H15A(0.034) H15B(0.1081)
 H15C(0.1194) H16A(0.0555) H16B(0.1497) H16C(0.1289) H17A(0.1983) H17B(0.2452)
 H18A(0.214) H19A(0.1848) H20A(0.264) H21A(0.3749) H22A(0.4045) H24A(0.3955)
 H24B(0.4486) H26A(0.2124) H27A(0.2295) H28A(0.3876) H29A(0.4695) H37A(0.2124)
 H37B(0.2318) H37C(0.2097) H38A(0.1194) H38B(0.0335) H38C(0.1206) H39A(0.0663)
 H39B(0.0677) H39C(-0.0069) H40A(0.0914) H40B(0.1784) H41A(0.2755) H42A(0.4086)
 H43A(0.4469) H44A(0.3472) H45A(0.2151) H47A(0.1026) H47B(0.0456) H49A(0.049)
 H49B(0.0944) H49C(0.1037) H50A(-0.059) H50B(-0.0043) H50C(-0.098) H51A(-
 0.0984) H51B(-0.1292) H51C(-0.0581) H52A(-0.1107) H52B(-0.1236) H53A(-0.2332)
 H54A(-0.3376) H55A(-0.3042) H56A(-0.1653) H57A(-0.0596) H59A(-0.0775) H59B(-
 0.0356) H61A(0.1561) H62A(-0.0065) H63A(-0.0645) H64A(0.0619) H71A(0.3232)
 H71B(0.285) H71C(0.3248)
;

loop_
_space_group_symop_id
_space_group_symop_operation_xyz
1 'x, y, z'
2 '-x, -y, -z'

loop_
_atom_site_label
_atom_site_type_symbol
_atom_site_fract_x
_atom_site_fract_y
_atom_site_fract_z
_atom_site_U_iso_or_equiv
_atom_site_adp_type
_atom_site_occupancy
_atom_site_symmetry_multiplicity
_atom_site_calc_flag
_atom_site_refinement_flags
Co1 Co 0.842858(18) 0.555092(16) 0.336245(15) 0.01238(5) Uani 1 1 d .
Co2 Co 0.341382(18) 0.814806(17) 0.062570(15) 0.01436(6) Uani 1 1 d .
F1 F 0.88361(9) 0.78844(7) 0.22863(7) 0.0225(2) Uani 1 1 d .
F2 F 0.84370(9) 0.96194(8) 0.26049(8) 0.0261(3) Uani 1 1 d .
F3 F 0.84074(10) 1.01352(8) 0.41444(8) 0.0333(3) Uani 1 1 d .
F4 F 0.87730(11) 0.88136(9) 0.53884(8) 0.0365(3) Uani 1 1 d .
F5 F 0.92128(10) 0.70707(8) 0.50906(7) 0.0297(3) Uani 1 1 d .
F6 F 0.37847(9) 0.71829(8) 0.29074(7) 0.0244(3) Uani 1 1 d .
F7 F 0.34120(10) 0.77232(9) 0.44534(7) 0.0313(3) Uani 1 1 d .
F8 F 0.34562(11) 0.94259(10) 0.47448(8) 0.0380(3) Uani 1 1 d .
F9 F 0.38923(11) 1.05845(9) 0.34105(9) 0.0352(3) Uani 1 1 d .
F10 F 0.42926(10) 1.00707(8) 0.18585(8) 0.0297(3) Uani 1 1 d .
N1 N 0.59285(12) 0.66942(10) 0.36212(10) 0.0157(3) Uani 1 1 d .
N2 N 0.66087(12) 0.42417(10) 0.32406(10) 0.0160(3) Uani 1 1 d .
N3 N 0.08756(12) 0.87175(10) 0.15233(10) 0.0155(3) Uani 1 1 d .
N4 N 0.16210(12) 0.80935(10) -0.06888(10) 0.0163(3) Uani 1 1 d .
P1 P 0.72376(3) 0.51848(3) 0.42608(3) 0.01263(9) Uani 1 1 d .
P2 P 0.75267(3) 0.55953(3) 0.24939(3) 0.01238(9) Uani 1 1 d .
P3 P 0.24419(4) 0.73118(3) 0.06899(3) 0.01400(9) Uani 1 1 d .
P4 P 0.22863(3) 0.91744(3) 0.01587(3) 0.01353(9) Uani 1 1 d .
C1 C 0.72625(14) 0.49534(12) 0.54080(11) 0.0163(3) Uani 1 1 d .
C2 C 0.72777(16) 0.58274(13) 0.57771(12) 0.0211(4) Uani 1 1 d .
H2A H 0.7533 0.5670 0.6294 0.032 Uiso 1 1 calc R
H2B H 0.6590 0.6236 0.5905 0.032 Uiso 1 1 calc R
H2C H 0.7720 0.6133 0.5368 0.032 Uiso 1 1 calc R
C3 C 0.82115(15) 0.41820(14) 0.54879(13) 0.0217(4) Uani 1 1 d .
H3A H 0.8211 0.4031 0.6084 0.033 Uiso 1 1 calc R
H3B H 0.8816 0.4380 0.5215 0.033 Uiso 1 1 calc R
H3C H 0.8213 0.3642 0.5216 0.033 Uiso 1 1 calc R
C4 C 0.63250(15) 0.46688(14) 0.59202(12) 0.0224(4) Uani 1 1 d .
H4A H 0.6315 0.4651 0.6521 0.034 Uiso 1 1 calc R
H4B H 0.6353 0.4063 0.5760 0.034 Uiso 1 1 calc R
H4C H 0.5711 0.5111 0.5806 0.034 Uiso 1 1 calc R
C5 C 0.59449(13) 0.59943(12) 0.42918(11) 0.0154(3) Uani 1 1 d .
H5A H 0.5472 0.5641 0.4254 0.019 Uiso 1 1 calc R
H5B H 0.5699 0.6291 0.4839 0.019 Uiso 1 1 calc R
C6 C 0.62873(15) 0.81369(13) 0.30474(12) 0.0202(4) Uani 1 1 d .
H6A H 0.6398 0.7950 0.2491 0.024 Uiso 1 1 calc R
C7 C 0.63190(15) 0.90052(14) 0.31733(13) 0.0224(4) Uani 1 1 d .
H7A H 0.6438 0.9406 0.2700 0.027 Uiso 1 1 calc R
C8 C 0.61836(15) 0.93033(13) 0.39647(13) 0.0226(4) Uani 1 1 d .
H8A H 0.6198 0.9904 0.4044 0.027 Uiso 1 1 calc R
C9 C 0.60245(17) 0.86990(14) 0.46432(13) 0.0254(4) Uani 1 1 d .
H9A H 0.5939 0.8886 0.5196 0.031 Uiso 1 1 calc R
C10 C 0.59881(17) 0.78284(14) 0.45282(13) 0.0240(4) Uani 1 1 d .
H10A H 0.5889 0.7426 0.5004 0.029 Uiso 1 1 calc R
C11 C 0.60936(13) 0.75271(12) 0.37294(12) 0.0159(3) Uani 1 1 d .
C12 C 0.61802(14) 0.63208(12) 0.27978(11) 0.0159(3) Uani 1 1 d .
H12A H 0.6067 0.6829 0.2374 0.019 Uiso 1 1 calc R
H12B H 0.5718 0.5947 0.2788 0.019 Uiso 1 1 calc R
C13 C 0.78685(14) 0.58470(12) 0.13236(11) 0.0165(4) Uani 1 1 d .
C14 C 0.70640(15) 0.57570(14) 0.08881(12) 0.0228(4) Uani 1 1 d .
H14A H 0.7229 0.5954 0.0295 0.034 Uiso 1 1 calc R
H14B H 0.6401 0.6140 0.1161 0.034 Uiso 1 1 calc R
H14C H 0.7046 0.5119 0.0929 0.034 Uiso 1 1 calc R
C15 C 0.88859(15) 0.51884(14) 0.09514(12) 0.0218(4) Uani 1 1 d .
H15A H 0.9052 0.5297 0.0340 0.033 Uiso 1 1 calc R
H15B H 0.8845 0.4559 0.1081 0.033 Uiso 1 1 calc R
H15C H 0.9413 0.5287 0.1194 0.033 Uiso 1 1 calc R
C16 C 0.7953(2) 0.68251(14) 0.11505(14) 0.0317(5) Uani 1 1 d .
H16A H 0.8259 0.6912 0.0555 0.047 Uiso 1 1 calc R
H16B H 0.8377 0.6938 0.1497 0.047 Uiso 1 1 calc R
H16C H 0.7277 0.7252 0.1289 0.047 Uiso 1 1 calc R
C17 C 0.73307(14) 0.44467(12) 0.24886(11) 0.0161(3) Uani 1 1 d .
H17A H 0.7080 0.4411 0.1983 0.019 Uiso 1 1 calc R
H17B H 0.7988 0.3979 0.2452 0.019 Uiso 1 1 calc R
C18 C 0.55901(16) 0.37749(15) 0.24635(13) 0.0246(4) Uani 1 1 d .
H18A H 0.5546 0.4332 0.2140 0.030 Uiso 1 1 calc R
C19 C 0.51281(18) 0.31511(17) 0.22924(15) 0.0340(5) Uani 1 1 d .
H19A H 0.4778 0.3281 0.1848 0.041 Uiso 1 1 calc R
C20 C 0.51746(19) 0.23418(17) 0.27646(15) 0.0370(6) Uani 1 1 d .
H20A H 0.4871 0.1910 0.2640 0.044 Uiso 1 1 calc R
C21 C 0.56636(18) 0.21700(16) 0.34139(15) 0.0325(5) Uani 1 1 d .
H21A H 0.5680 0.1622 0.3749 0.039 Uiso 1 1 calc R
C22 C 0.61394(16) 0.27869(14) 0.35922(13) 0.0244(4) Uani 1 1 d .
H22A H 0.6476 0.2656 0.4045 0.029 Uiso 1 1 calc R
C23 C 0.61209(14) 0.35903(13) 0.31082(12) 0.0183(4) Uani 1 1 d .
C24 C 0.69777(15) 0.41239(12) 0.40137(11) 0.0171(4) Uani 1 1 d .
H24A H 0.7607 0.3617 0.3955 0.020 Uiso 1 1 calc R
H24B H 0.6467 0.3957 0.4486 0.020 Uiso 1 1 calc R
C25 C 0.93350(13) 0.63977(12) 0.34817(12) 0.0165(4) Uani 1 1 d .
C26 C 0.96227(14) 0.60192(13) 0.26708(12) 0.0180(4) Uani 1 1 d .
H26A H 0.9630 0.6378 0.2124 0.022 Uiso 1 1 calc R
C27 C 0.99566(14) 0.50430(13) 0.27625(13) 0.0206(4) Uani 1 1 d .
H27A H 1.0225 0.4608 0.2295 0.025 Uiso 1 1 calc R
C28 C 0.98323(14) 0.48076(13) 0.36210(13) 0.0204(4) Uani 1 1 d .
H28A H 0.9995 0.4174 0.3876 0.024 Uiso 1 1 calc R
C29 C 0.94282(14) 0.56311(12) 0.40700(12) 0.0173(4) Uani 1 1 d .
H29A H 0.9267 0.5668 0.4695 0.021 Uiso 1 1 calc R
C30 C 0.90524(14) 0.73678(12) 0.36694(12) 0.0164(3) Uani 1 1 d .
C31 C 0.88456(14) 0.80732(13) 0.30648(12) 0.0170(4) Uani 1 1 d .
C32 C 0.86365(14) 0.89861(13) 0.32168(12) 0.0192(4) Uani 1 1 d .
C33 C 0.86128(15) 0.92470(13) 0.39959(13) 0.0215(4) Uani 1 1 d .
C34 C 0.87957(16) 0.85821(14) 0.46144(13) 0.0231(4) Uani 1 1 d .
C35 C 0.90099(15) 0.76773(13) 0.44501(12) 0.0207(4) Uani 1 1 d .
C36 C 0.27060(16) 0.60622(12) 0.10446(12) 0.0196(4) Uani 1 1 d .
C37 C 0.27282(19) 0.59595(13) 0.19804(13) 0.0278(5) Uani 1 1 d .
H37A H 0.3043 0.5321 0.2124 0.042 Uiso 1 1 calc R
H37B H 0.2035 0.6146 0.2318 0.042 Uiso 1 1 calc R
H37C H 0.3120 0.6346 0.2097 0.042 Uiso 1 1 calc R
C38 C 0.18874(16) 0.56403(13) 0.09350(13) 0.0226(4) Uani 1 1 d .
H38A H 0.2000 0.5023 0.1194 0.034 Uiso 1 1 calc R
H38B H 0.1920 0.5612 0.0335 0.034 Uiso 1 1 calc R
H38C H 0.1219 0.6016 0.1206 0.034 Uiso 1 1 calc R
C39 C 0.37379(16) 0.55395(13) 0.05327(14) 0.0244(4) Uani 1 1 d .
H39A H 0.3843 0.4884 0.0663 0.037 Uiso 1 1 calc R
H39B H 0.4275 0.5737 0.0677 0.037 Uiso 1 1 calc R
H39C H 0.3755 0.5664 -0.0069 0.037 Uiso 1 1 calc R
C40 C 0.10956(14) 0.77918(12) 0.12749(12) 0.0163(3) Uani 1 1 d .
H40A H 0.0635 0.7771 0.0914 0.020 Uiso 1 1 calc R
H40B H 0.0955 0.7399 0.1784 0.020 Uiso 1 1 calc R
C41 C 0.12891(14) 0.82011(13) 0.28962(12) 0.0192(4) Uani 1 1 d .
H41A H 0.1451 0.7582 0.2755 0.023 Uiso 1 1 calc R
C42 C 0.13214(16) 0.84005(14) 0.36900(13) 0.0224(4) Uani 1 1 d .
H42A H 0.1492 0.7914 0.4086 0.027 Uiso 1 1 calc R
C43 C 0.11111(15) 0.92902(14) 0.39222(13) 0.0227(4) Uani 1 1 d .
H43A H 0.1134 0.9422 0.4469 0.027 Uiso 1 1 calc R
C44 C 0.08663(17) 0.99808(13) 0.33304(13) 0.0245(4) Uani 1 1 d .
H44A H 0.0729 1.0597 0.3472 0.029 Uiso 1 1 calc R
C45 C 0.08164(16) 0.97966(13) 0.25402(13) 0.0225(4) Uani 1 1 d .
H45A H 0.0639 1.0289 0.2151 0.027 Uiso 1 1 calc R
C46 C 0.10215(13) 0.88985(12) 0.22967(12) 0.0154(3) Uani 1 1 d .
C47 C 0.09619(13) 0.93608(12) 0.08159(11) 0.0158(3) Uani 1 1 d .
H47A H 0.0727 0.9986 0.1026 0.019 Uiso 1 1 calc R
H47B H 0.0510 0.9316 0.0456 0.019 Uiso 1 1 calc R
C48 C 0.23684(14) 1.03786(12) -0.01243(12) 0.0177(4) Uani 1 1 d .
C49 C 0.24088(16) 1.08146(13) 0.06568(13) 0.0222(4) Uani 1 1 d .
H49A H 0.2614 1.1378 0.0490 0.033 Uiso 1 1 calc R
H49B H 0.2900 1.0390 0.0944 0.033 Uiso 1 1 calc R
H49C H 0.1738 1.0955 0.1037 0.033 Uiso 1 1 calc R
C50 C 0.14585(16) 1.09695(13) -0.04654(14) 0.0246(4) Uani 1 1 d .
H50A H 0.1524 1.1592 -0.0590 0.037 Uiso 1 1 calc R
H50B H 0.0833 1.0981 -0.0043 0.037 Uiso 1 1 calc R
H50C H 0.1437 1.0712 -0.0980 0.037 Uiso 1 1 calc R
C51 C 0.33380(16) 1.03452(15) -0.08071(13) 0.0260(4) Uani 1 1 d .
H51A H 0.3376 1.0968 -0.0984 0.039 Uiso 1 1 calc R
H51B H 0.3325 1.0030 -0.1292 0.039 Uiso 1 1 calc R
H51C H 0.3930 1.0016 -0.0581 0.039 Uiso 1 1 calc R
C52 C 0.21084(15) 0.88377(13) -0.08425(11) 0.0178(4) Uani 1 1 d .
H52A H 0.1686 0.9371 -0.1107 0.021 Uiso 1 1 calc R
H52B H 0.2774 0.8641 -0.1236 0.021 Uiso 1 1 calc R
C53 C 0.15226(16) 0.82306(13) -0.21883(13) 0.0225(4) Uani 1 1 d .
H53A H 0.2039 0.8537 -0.2332 0.027 Uiso 1 1 calc R
C54 C 0.10873(18) 0.80640(14) -0.28109(14) 0.0291(5) Uani 1 1 d .
H54A H 0.1305 0.8264 -0.3376 0.035 Uiso 1 1 calc R
C55 C 0.03407(18) 0.76102(14) -0.26139(16) 0.0324(5) Uani 1 1 d .
H55A H 0.0053 0.7492 -0.3042 0.039 Uiso 1 1 calc R
C56 C 0.00175(16) 0.73313(14) -0.17905(16) 0.0292(5) Uani 1 1 d .
H56A H -0.0496 0.7021 -0.1653 0.035 Uiso 1 1 calc R
C57 C 0.04387(15) 0.75016(13) -0.11617(14) 0.0230(4) Uani 1 1 d .
H57A H 0.0206 0.7313 -0.0596 0.028 Uiso 1 1 calc R
C58 C 0.12040(14) 0.79503(12) -0.13580(12) 0.0175(4) Uani 1 1 d .
C59 C 0.22344(15) 0.72287(12) -0.03759(12) 0.0175(4) Uani 1 1 d .
H59A H 0.2899 0.7047 -0.0775 0.021 Uiso 1 1 calc R
H59B H 0.1891 0.6746 -0.0356 0.021 Uiso 1 1 calc R
C60 C 0.43379(13) 0.82713(13) 0.14270(12) 0.0175(4) Uani 1 1 d .
C61 C 0.45599(14) 0.73554(14) 0.11730(13) 0.0209(4) Uani 1 1 d .
H61A H 0.4519 0.6811 0.1561 0.025 Uiso 1 1 calc R
C62 C 0.49135(15) 0.73351(15) 0.02757(13) 0.0247(4) Uani 1 1 d .
H62A H 0.5144 0.6779 -0.0065 0.030 Uiso 1 1 calc R
C63 C 0.48687(15) 0.82258(16) -0.00399(13) 0.0255(4) Uani 1 1 d .
H63A H 0.5059 0.8421 -0.0645 0.031 Uiso 1 1 calc R
C64 C 0.44912(14) 0.88122(15) 0.06582(12) 0.0210(4) Uani 1 1 d .
H64A H 0.4382 0.9489 0.0619 0.025 Uiso 1 1 calc R
C65 C 0.40624(14) 0.85897(13) 0.22821(12) 0.0184(4) Uani 1 1 d .
C66 C 0.38267(14) 0.80349(13) 0.29982(12) 0.0196(4) Uani 1 1 d .
C67 C 0.36308(15) 0.83044(14) 0.38058(13) 0.0225(4) Uani 1 1 d .
C68 C 0.36461(15) 0.91638(15) 0.39557(13) 0.0247(4) Uani 1 1 d .
C69 C 0.38566(16) 0.97385(14) 0.32825(14) 0.0244(4) Uani 1 1 d .
C70 C 0.40591(15) 0.94613(14) 0.24752(13) 0.0213(4) Uani 1 1 d .
N5 N 0.2761(3) 0.32263(19) 0.1487(2) 0.0754(9) Uani 1 1 d .
C71 C 0.2278(2) 0.2425(2) 0.2926(2) 0.0636(9) Uani 1 1 d .
H71A H 0.2815 0.2345 0.3232 0.095 Uiso 1 1 calc R
H71B H 0.2197 0.1827 0.2850 0.095 Uiso 1 1 calc R
H71C H 0.1641 0.2802 0.3248 0.095 Uiso 1 1 calc R
C72 C 0.2548(2) 0.28689(18) 0.2111(2) 0.0458(7) Uani 1 1 d .

loop_
_atom_site_aniso_label
_atom_site_aniso_U_11
_atom_site_aniso_U_22
_atom_site_aniso_U_33
_atom_site_aniso_U_23
_atom_site_aniso_U_13
_atom_site_aniso_U_12
Co1 0.01070(11) 0.01354(11) 0.01400(11) -0.00018(9) -0.00351(9) -0.00453(9)
Co2 0.01118(11) 0.01727(12) 0.01475(12) -0.00137(9) -0.00368(9) -0.00312(9)
F1 0.0312(7) 0.0215(5) 0.0177(6) -0.0020(4) -0.0079(5) -0.0092(5)
F2 0.0326(7) 0.0182(5) 0.0279(6) 0.0020(5) -0.0091(5) -0.0068(5)
F3 0.0413(8) 0.0231(6) 0.0362(7) -0.0093(5) -0.0046(6) -0.0104(6)
F4 0.0592(9) 0.0324(7) 0.0254(7) -0.0085(6) -0.0126(6) -0.0191(7)
F5 0.0460(8) 0.0277(6) 0.0206(6) 0.0012(5) -0.0136(6) -0.0138(6)
F6 0.0304(7) 0.0236(6) 0.0224(6) -0.0015(5) -0.0089(5) -0.0099(5)
F7 0.0373(7) 0.0404(7) 0.0179(6) 0.0003(5) -0.0067(5) -0.0135(6)
F8 0.0397(8) 0.0501(9) 0.0257(7) -0.0186(6) -0.0052(6) -0.0100(7)
F9 0.0427(8) 0.0272(7) 0.0394(8) -0.0125(6) -0.0130(6) -0.0082(6)
F10 0.0379(7) 0.0271(6) 0.0285(7) 0.0013(5) -0.0110(6) -0.0138(6)
N1 0.0161(7) 0.0160(7) 0.0151(7) -0.0043(6) -0.0056(6) -0.0015(6)
N2 0.0186(8) 0.0180(7) 0.0149(7) -0.0029(6) -0.0030(6) -0.0099(6)
N3 0.0161(7) 0.0142(7) 0.0162(7) -0.0042(6) -0.0007(6) -0.0052(6)
N4 0.0190(8) 0.0153(7) 0.0172(7) -0.0004(6) -0.0072(6) -0.0060(6)
P1 0.0125(2) 0.0135(2) 0.0134(2) -0.00039(16) -0.00367(16) -0.00523(16)
P2 0.0134(2) 0.01131(19) 0.0129(2) -0.00155(16) -0.00350(16) -0.00317(16)
P3 0.0150(2) 0.0133(2) 0.0134(2) -0.00197(17) -0.00332(17) -0.00285(17)
P4 0.0132(2) 0.0149(2) 0.0142(2) -0.00028(17) -0.00419(17) -0.00552(17)
C1 0.0186(9) 0.0187(8) 0.0149(8) 0.0015(7) -0.0054(7) -0.0096(7)
C2 0.0249(10) 0.0259(10) 0.0169(9) -0.0028(8) -0.0068(8) -0.0115(8)
C3 0.0228(10) 0.0238(9) 0.0209(10) 0.0045(8) -0.0099(8) -0.0079(8)
C4 0.0258(10) 0.0287(10) 0.0160(9) 0.0011(8) -0.0028(8) -0.0148(8)
C5 0.0109(8) 0.0181(8) 0.0174(9) -0.0030(7) -0.0026(7) -0.0040(7)
C6 0.0213(10) 0.0218(9) 0.0165(9) -0.0044(7) -0.0030(7) -0.0041(8)
C7 0.0239(10) 0.0213(9) 0.0224(10) 0.0002(8) -0.0054(8) -0.0068(8)
C8 0.0231(10) 0.0179(9) 0.0292(11) -0.0054(8) -0.0086(8) -0.0052(8)
C9 0.0350(12) 0.0229(10) 0.0205(10) -0.0072(8) -0.0077(9) -0.0078(9)
C10 0.0347(12) 0.0206(9) 0.0181(9) -0.0021(8) -0.0085(8) -0.0071(9)
C11 0.0102(8) 0.0165(8) 0.0198(9) -0.0049(7) -0.0051(7) 0.0010(6)
C12 0.0155(8) 0.0163(8) 0.0165(8) -0.0055(7) -0.0063(7) -0.0009(7)
C13 0.0223(9) 0.0143(8) 0.0132(8) -0.0024(7) -0.0040(7) -0.0046(7)
C14 0.0216(10) 0.0289(10) 0.0149(9) -0.0061(8) -0.0054(7) 0.0006(8)
C15 0.0186(9) 0.0295(10) 0.0166(9) -0.0046(8) -0.0002(7) -0.0073(8)
C16 0.0601(16) 0.0193(9) 0.0186(10) 0.0015(8) -0.0081(10) -0.0170(10)
C17 0.0184(9) 0.0147(8) 0.0160(8) -0.0032(7) -0.0030(7) -0.0054(7)
C18 0.0217(10) 0.0307(11) 0.0261(11) -0.0054(9) -0.0057(8) -0.0126(8)
C19 0.0299(12) 0.0481(14) 0.0328(12) -0.0127(11) -0.0050(10) -0.0217(11)
C20 0.0396(14) 0.0464(14) 0.0355(13) -0.0168(11) 0.0038(11) -0.0325(12)
C21 0.0415(14) 0.0290(11) 0.0314(12) -0.0069(9) 0.0037(10) -0.0240(10)
C22 0.0301(11) 0.0223(9) 0.0235(10) -0.0044(8) -0.0010(8) -0.0140(9)
C23 0.0167(9) 0.0219(9) 0.0181(9) -0.0064(7) 0.0009(7) -0.0100(7)
C24 0.0218(9) 0.0158(8) 0.0154(8) -0.0008(7) -0.0045(7) -0.0076(7)
C25 0.0112(8) 0.0181(8) 0.0224(9) -0.0009(7) -0.0040(7) -0.0070(7)
C26 0.0129(8) 0.0205(9) 0.0208(9) -0.0025(7) -0.0002(7) -0.0074(7)
C27 0.0135(9) 0.0202(9) 0.0265(10) -0.0031(8) -0.0017(7) -0.0035(7)
C28 0.0116(8) 0.0187(9) 0.0311(11) 0.0004(8) -0.0084(8) -0.0020(7)
C29 0.0134(8) 0.0201(9) 0.0218(9) 0.0008(7) -0.0079(7) -0.0069(7)
C30 0.0134(8) 0.0193(8) 0.0196(9) -0.0017(7) -0.0040(7) -0.0085(7)
C31 0.0152(9) 0.0197(9) 0.0181(9) -0.0024(7) -0.0034(7) -0.0073(7)
C32 0.0182(9) 0.0179(8) 0.0228(10) 0.0003(7) -0.0043(7) -0.0077(7)
C33 0.0196(9) 0.0167(8) 0.0290(11) -0.0066(8) -0.0025(8) -0.0068(7)
C34 0.0277(11) 0.0273(10) 0.0193(9) -0.0068(8) -0.0050(8) -0.0133(9)
C35 0.0240(10) 0.0224(9) 0.0199(9) -0.0001(8) -0.0070(8) -0.0111(8)
C36 0.0278(10) 0.0145(8) 0.0163(9) -0.0028(7) -0.0061(8) -0.0037(7)
C37 0.0479(14) 0.0156(9) 0.0203(10) 0.0005(8) -0.0129(10) -0.0057(9)
C38 0.0294(11) 0.0164(8) 0.0213(10) -0.0029(7) -0.0009(8) -0.0085(8)
C39 0.0242(10) 0.0164(9) 0.0299(11) -0.0070(8) -0.0081(9) 0.0023(8)
C40 0.0177(9) 0.0145(8) 0.0170(8) -0.0048(7) -0.0009(7) -0.0058(7)
C41 0.0196(9) 0.0160(8) 0.0222(9) -0.0034(7) -0.0043(7) -0.0044(7)
C42 0.0256(10) 0.0210(9) 0.0202(10) -0.0010(8) -0.0064(8) -0.0048(8)
C43 0.0237(10) 0.0249(10) 0.0215(10) -0.0067(8) -0.0062(8) -0.0065(8)
C44 0.0328(12) 0.0176(9) 0.0252(10) -0.0062(8) -0.0089(9) -0.0063(8)
C45 0.0306(11) 0.0167(9) 0.0225(10) -0.0012(8) -0.0079(8) -0.0079(8)
C46 0.0118(8) 0.0165(8) 0.0176(9) -0.0029(7) -0.0002(7) -0.0050(7)
C47 0.0133(8) 0.0164(8) 0.0179(9) -0.0014(7) -0.0044(7) -0.0033(7)
C48 0.0204(9) 0.0176(8) 0.0194(9) 0.0020(7) -0.0080(7) -0.0097(7)
C49 0.0257(10) 0.0194(9) 0.0263(10) -0.0011(8) -0.0095(8) -0.0104(8)
C50 0.0309(11) 0.0188(9) 0.0298(11) 0.0057(8) -0.0160(9) -0.0103(8)
C51 0.0298(11) 0.0297(11) 0.0226(10) 0.0067(9) -0.0055(9) -0.0176(9)
C52 0.0223(9) 0.0190(8) 0.0142(8) -0.0006(7) -0.0061(7) -0.0071(7)
C53 0.0288(11) 0.0185(9) 0.0224(10) -0.0014(8) -0.0126(8) -0.0038(8)
C54 0.0432(13) 0.0210(10) 0.0243(11) -0.0034(8) -0.0184(10) -0.0007(9)
C55 0.0385(13) 0.0228(10) 0.0422(14) -0.0101(10) -0.0294(11) 0.0021(9)
C56 0.0223(10) 0.0237(10) 0.0466(14) -0.0114(10) -0.0158(10) -0.0033(8)
C57 0.0210(10) 0.0211(9) 0.0293(11) -0.0071(8) -0.0080(8) -0.0052(8)
C58 0.0175(9) 0.0153(8) 0.0206(9) -0.0048(7) -0.0089(7) -0.0007(7)
C59 0.0203(9) 0.0158(8) 0.0158(8) -0.0025(7) -0.0057(7) -0.0022(7)
C60 0.0109(8) 0.0252(9) 0.0172(9) -0.0024(7) -0.0052(7) -0.0038(7)
C61 0.0158(9) 0.0235(9) 0.0219(10) -0.0029(8) -0.0083(7) 0.0011(7)
C62 0.0130(9) 0.0329(11) 0.0237(10) -0.0092(9) -0.0031(8) 0.0025(8)
C63 0.0117(9) 0.0431(13) 0.0212(10) -0.0026(9) -0.0016(7) -0.0079(8)
C64 0.0150(9) 0.0316(10) 0.0198(9) -0.0004(8) -0.0046(7) -0.0111(8)
C65 0.0119(8) 0.0238(9) 0.0208(9) -0.0021(8) -0.0069(7) -0.0037(7)
C66 0.0170(9) 0.0223(9) 0.0211(9) -0.0028(8) -0.0079(7) -0.0043(7)
C67 0.0188(10) 0.0308(11) 0.0196(9) -0.0032(8) -0.0060(8) -0.0070(8)
C68 0.0179(10) 0.0357(11) 0.0207(10) -0.0122(9) -0.0049(8) -0.0031(8)
C69 0.0206(10) 0.0227(9) 0.0325(11) -0.0099(9) -0.0097(9) -0.0036(8)
C70 0.0180(9) 0.0237(9) 0.0241(10) -0.0016(8) -0.0080(8) -0.0055(8)
N5 0.093(2) 0.0512(16) 0.066(2) 0.0097(15) -0.0035(17) -0.0120(16)
C71 0.0444(18) 0.074(2) 0.067(2) 0.0229(18) -0.0126(16) -0.0173(16)
C72 0.0382(15) 0.0339(13) 0.0603(19) 0.0048(13) -0.0110(14) -0.0042(12)

loop_
_atom_type_symbol
_atom_type_description
_atom_type_scat_dispersion_real
_atom_type_scat_dispersion_imag
_atom_type_scat_source
C C 0.0033 0.0016 'International Tables Vol C Tables 4.2.6.8 and 6.1.1.4'
H H 0.0000 0.0000 'International Tables Vol C Tables 4.2.6.8 and 6.1.1.4'
N N 0.0061 0.0033 'International Tables Vol C Tables 4.2.6.8 and 6.1.1.4'
F F 0.0171 0.0103 'International Tables Vol C Tables 4.2.6.8 and 6.1.1.4'
P P 0.1023 0.0942 'International Tables Vol C Tables 4.2.6.8 and 6.1.1.4'
Co Co 0.3494 0.9721 'International Tables Vol C Tables 4.2.6.8 and 6.1.1.4'

loop_
_geom_angle_atom_site_label_1
_geom_angle_atom_site_label_2
_geom_angle_atom_site_label_3
_geom_angle
P1 Co1 C25 129.62(5)
P2 Co1 P1 84.75(2)
P2 Co1 C25 131.64(5)
C26 Co1 P1 169.41(6)
C26 Co1 P2 104.26(6)
C26 Co1 C25 39.87(7)
C26 Co1 C27 40.31(7)
C26 Co1 C28 66.69(8)
C26 Co1 C29 66.89(8)
C27 Co1 P1 142.27(5)
C27 Co1 P2 108.50(6)
C27 Co1 C25 67.08(7)
C27 Co1 C28 38.83(8)
C28 Co1 P1 110.00(6)
C28 Co1 P2 139.79(6)
C28 Co1 C25 67.08(7)
C29 Co1 P1 103.86(5)
C29 Co1 P2 170.91(5)
C29 Co1 C25 39.95(7)
C29 Co1 C27 66.44(8)
C29 Co1 C28 40.04(8)
P3 Co2 P4 84.83(2)
P3 Co2 C60 132.80(5)
P3 Co2 C63 138.40(6)
P4 Co2 C60 129.05(5)
C61 Co2 P3 104.56(6)
C61 Co2 P4 169.00(6)
C61 Co2 C60 40.02(8)
C61 Co2 C62 40.36(8)
C61 Co2 C63 66.72(8)
C61 Co2 C64 67.00(8)
C62 Co2 P3 107.88(6)
C62 Co2 P4 142.47(6)
C62 Co2 C60 67.12(8)
C62 Co2 C63 38.64(8)
C63 Co2 P4 110.06(6)
C63 Co2 C60 67.17(8)
C64 Co2 P3 171.55(6)
C64 Co2 P4 103.52(6)
C64 Co2 C60 40.06(7)
C64 Co2 C62 66.26(9)
C64 Co2 C63 39.97(8)
C11 N1 C5 120.74(15)
C11 N1 C12 121.33(15)
C12 N1 C5 112.48(14)
C23 N2 C17 113.33(14)
C23 N2 C24 116.90(15)
C24 N2 C17 113.91(15)
C46 N3 C40 120.85(15)
C46 N3 C47 120.41(15)
C47 N3 C40 112.96(15)
C52 N4 C59 114.24(15)
C58 N4 C52 115.32(14)
C58 N4 C59 111.49(14)
C1 P1 Co1 122.65(6)
C1 P1 C5 102.87(8)
C5 P1 Co1 114.84(6)
C24 P1 Co1 113.56(6)
C24 P1 C1 100.88(8)
C24 P1 C5 98.56(8)
C12 P2 Co1 115.00(6)
C12 P2 C13 102.56(8)
C13 P2 Co1 126.29(6)
C17 P2 Co1 108.69(6)
C17 P2 C12 101.14(8)
C17 P2 C13 99.50(8)
C36 P3 Co2 125.69(7)
C40 P3 Co2 115.28(6)
C40 P3 C36 102.31(8)
C59 P3 Co2 110.16(6)
C59 P3 C36 99.43(8)
C59 P3 C40 100.15(9)
C47 P4 Co2 115.61(6)
C47 P4 C48 102.06(8)
C48 P4 Co2 123.46(6)
C52 P4 Co2 110.99(6)
C52 P4 C47 100.16(9)
C52 P4 C48 101.32(8)
C2 C1 P1 108.99(12)
C2 C1 C4 107.64(16)
C3 C1 P1 108.78(13)
C3 C1 C2 110.45(16)
C3 C1 C4 108.64(15)
C4 C1 P1 112.33(13)
C1 C2 H2A 109.5
C1 C2 H2B 109.5
C1 C2 H2C 109.5
H2A C2 H2B 109.5
H2A C2 H2C 109.5
H2B C2 H2C 109.5
C1 C3 H3A 109.5
C1 C3 H3B 109.5
C1 C3 H3C 109.5
H3A C3 H3B 109.5
H3A C3 H3C 109.5
H3B C3 H3C 109.5
C1 C4 H4A 109.5
C1 C4 H4B 109.5
C1 C4 H4C 109.5
H4A C4 H4B 109.5
H4A C4 H4C 109.5
H4B C4 H4C 109.5
N1 C5 P1 113.43(12)
N1 C5 H5A 108.9
N1 C5 H5B 108.9
P1 C5 H5A 108.9
P1 C5 H5B 108.9
H5A C5 H5B 107.7
C7 C6 H6A 119.5
C7 C6 C11 121.08(18)
C11 C6 H6A 119.5
C6 C7 H7A 119.1
C8 C7 C6 121.79(19)
C8 C7 H7A 119.1
C7 C8 H8A 121.1
C7 C8 C9 117.82(19)
C9 C8 H8A 121.1
C8 C9 H9A 119.4
C10 C9 C8 121.11(19)
C10 C9 H9A 119.4
C9 C10 H10A 119.2
C9 C10 C11 121.61(19)
C11 C10 H10A 119.2
N1 C11 C6 121.75(17)
C10 C11 N1 121.52(17)
C10 C11 C6 116.51(17)
N1 C12 P2 113.47(12)
N1 C12 H12A 108.9
N1 C12 H12B 108.9
P2 C12 H12A 108.9
P2 C12 H12B 108.9
H12A C12 H12B 107.7
C14 C13 P2 111.69(13)
C15 C13 P2 109.09(12)
C15 C13 C14 109.61(15)
C15 C13 C16 109.06(17)
C16 C13 P2 110.09(13)
C16 C13 C14 107.25(16)
C13 C14 H14A 109.5
C13 C14 H14B 109.5
C13 C14 H14C 109.5
H14A C14 H14B 109.5
H14A C14 H14C 109.5
H14B C14 H14C 109.5
C13 C15 H15A 109.5
C13 C15 H15B 109.5
C13 C15 H15C 109.5
H15A C15 H15B 109.5
H15A C15 H15C 109.5
H15B C15 H15C 109.5
C13 C16 H16A 109.5
C13 C16 H16B 109.5
C13 C16 H16C 109.5
H16A C16 H16B 109.5
H16A C16 H16C 109.5
H16B C16 H16C 109.5
N2 C17 P2 112.72(12)
N2 C17 H17A 109.0
N2 C17 H17B 109.0
P2 C17 H17A 109.0
P2 C17 H17B 109.0
H17A C17 H17B 107.8
C19 C18 H18A 119.7
C19 C18 C23 120.7(2)
C23 C18 H18A 119.7
C18 C19 H19A 119.8
C20 C19 C18 120.4(2)
C20 C19 H19A 119.8
C19 C20 H20A 120.4
C21 C20 C19 119.3(2)
C21 C20 H20A 120.4
C20 C21 H21A 119.4
C20 C21 C22 121.1(2)
C22 C21 H21A 119.4
C21 C22 H22A 120.0
C23 C22 C21 120.1(2)
C23 C22 H22A 120.0
C18 C23 N2 118.39(17)
C22 C23 N2 123.22(18)
C22 C23 C18 118.39(18)
N2 C24 P1 111.89(12)
N2 C24 H24A 109.2
N2 C24 H24B 109.2
P1 C24 H24A 109.2
P1 C24 H24B 109.2
H24A C24 H24B 107.9
C26 C25 Co1 67.80(10)
C26 C25 C29 105.53(16)
C26 C25 C30 127.12(17)
C29 C25 Co1 68.09(10)
C29 C25 C30 127.29(18)
C30 C25 Co1 130.55(13)
Co1 C26 H26A 125.4
C25 C26 Co1 72.33(10)
C25 C26 H26A 125.4
C25 C26 C27 109.17(17)
C27 C26 Co1 71.27(10)
C27 C26 H26A 125.4
Co1 C27 H27A 126.1
C26 C27 Co1 68.42(10)
C26 C27 H27A 126.1
C28 C27 Co1 70.63(11)
C28 C27 C26 107.88(18)
C28 C27 H27A 126.1
Co1 C28 H28A 126.0
C27 C28 Co1 70.55(11)
C27 C28 H28A 126.0
C27 C28 C29 107.97(17)
C29 C28 Co1 68.83(10)
C29 C28 H28A 126.0
Co1 C29 H29A 125.3
C25 C29 Co1 71.96(10)
C25 C29 H29A 125.3
C28 C29 Co1 71.14(11)
C28 C29 C25 109.27(17)
C28 C29 H29A 125.3
C31 C30 C25 122.88(17)
C35 C30 C25 123.65(17)
C35 C30 C31 113.41(17)
F1 C31 C30 120.43(16)
F1 C31 C32 115.91(16)
C32 C31 C30 123.66(18)
F2 C32 C31 119.88(17)
F2 C32 C33 119.92(17)
C33 C32 C31 120.18(18)
F3 C33 C32 120.19(18)
F3 C33 C34 121.38(19)
C32 C33 C34 118.43(18)
F4 C34 C33 120.06(18)
F4 C34 C35 119.35(18)
C33 C34 C35 120.59(18)
F5 C35 C30 119.94(17)
F5 C35 C34 116.32(17)
C34 C35 C30 123.72(18)
C37 C36 P3 109.84(13)
C37 C36 C38 107.32(17)
C37 C36 C39 109.20(17)
C38 C36 P3 112.00(13)
C39 C36 P3 109.04(13)
C39 C36 C38 109.40(16)
C36 C37 H37A 109.5
C36 C37 H37B 109.5
C36 C37 H37C 109.5
H37A C37 H37B 109.5
H37A C37 H37C 109.5
H37B C37 H37C 109.5
C36 C38 H38A 109.5
C36 C38 H38B 109.5
C36 C38 H38C 109.5
H38A C38 H38B 109.5
H38A C38 H38C 109.5
H38B C38 H38C 109.5
C36 C39 H39A 109.5
C36 C39 H39B 109.5
C36 C39 H39C 109.5
H39A C39 H39B 109.5
H39A C39 H39C 109.5
H39B C39 H39C 109.5
N3 C40 P3 113.85(12)
N3 C40 H40A 108.8
N3 C40 H40B 108.8
P3 C40 H40A 108.8
P3 C40 H40B 108.8
H40A C40 H40B 107.7
C42 C41 H41A 119.5
C42 C41 C46 121.09(18)
C46 C41 H41A 119.5
C41 C42 H42A 119.2
C41 C42 C43 121.69(18)
C43 C42 H42A 119.2
C42 C43 H43A 121.2
C44 C43 C42 117.61(19)
C44 C43 H43A 121.2
C43 C44 H44A 119.2
C45 C44 C43 121.56(19)
C45 C44 H44A 119.2
C44 C45 H45A 119.2
C44 C45 C46 121.52(18)
C46 C45 H45A 119.2
N3 C46 C41 122.05(16)
N3 C46 C45 121.20(16)
C45 C46 C41 116.50(17)
N3 C47 P4 113.55(12)
N3 C47 H47A 108.9
N3 C47 H47B 108.9
P4 C47 H47A 108.9
P4 C47 H47B 108.9
H47A C47 H47B 107.7
C49 C48 P4 109.27(12)
C49 C48 C50 108.43(16)
C49 C48 C51 110.03(16)
C50 C48 P4 112.28(13)
C50 C48 C51 108.56(16)
C51 C48 P4 108.27(13)
C48 C49 H49A 109.5
C48 C49 H49B 109.5
C48 C49 H49C 109.5
H49A C49 H49B 109.5
H49A C49 H49C 109.5
H49B C49 H49C 109.5
C48 C50 H50A 109.5
C48 C50 H50B 109.5
C48 C50 H50C 109.5
H50A C50 H50B 109.5
H50A C50 H50C 109.5
H50B C50 H50C 109.5
C48 C51 H51A 109.5
C48 C51 H51B 109.5
C48 C51 H51C 109.5
H51A C51 H51B 109.5
H51A C51 H51C 109.5
H51B C51 H51C 109.5
N4 C52 P4 111.01(12)
N4 C52 H52A 109.4
N4 C52 H52B 109.4
P4 C52 H52A 109.4
P4 C52 H52B 109.4
H52A C52 H52B 108.0
C54 C53 H53A 119.9
C58 C53 H53A 119.9
C58 C53 C54 120.3(2)
C53 C54 H54A 119.7
C55 C54 C53 120.6(2)
C55 C54 H54A 119.7
C54 C55 H55A 120.2
C56 C55 C54 119.5(2)
C56 C55 H55A 120.2
C55 C56 H56A 119.8
C55 C56 C57 120.4(2)
C57 C56 H56A 119.8
C56 C57 H57A 119.8
C56 C57 C58 120.4(2)
C58 C57 H57A 119.8
C53 C58 N4 123.26(17)
C53 C58 C57 118.79(18)
C57 C58 N4 117.94(17)
N4 C59 P3 112.73(12)
N4 C59 H59A 109.0
N4 C59 H59B 109.0
P3 C59 H59A 109.0
P3 C59 H59B 109.0
H59A C59 H59B 107.8
C61 C60 Co2 67.64(10)
C61 C60 C64 105.36(17)
C61 C60 C65 127.70(17)
C64 C60 Co2 68.27(10)
C64 C60 C65 126.88(18)
C65 C60 Co2 130.39(13)
Co2 C61 H61A 125.4
C60 C61 Co2 72.34(10)
C60 C61 H61A 125.4
C60 C61 C62 109.05(18)
C62 C61 Co2 71.45(11)
C62 C61 H61A 125.4
Co2 C62 H62A 125.8
C61 C62 Co2 68.19(11)
C61 C62 H62A 125.8
C63 C62 Co2 71.13(11)
C63 C62 C61 108.32(18)
C63 C62 H62A 125.8
Co2 C63 H63A 126.1
C62 C63 Co2 70.22(11)
C62 C63 H63A 126.1
C62 C63 C64 107.71(18)
C64 C63 Co2 68.58(11)
C64 C63 H63A 126.1
Co2 C64 H64A 125.3
C60 C64 Co2 71.67(11)
C60 C64 H64A 125.3
C63 C64 Co2 71.45(11)
C63 C64 C60 109.38(18)
C63 C64 H64A 125.3
C66 C65 C60 123.15(18)
C66 C65 C70 113.16(18)
C70 C65 C60 123.61(18)
F6 C66 C65 119.66(17)
F6 C66 C67 116.51(17)
C67 C66 C65 123.83(19)
F7 C67 C66 119.53(19)
F7 C67 C68 120.09(18)
C66 C67 C68 120.37(19)
F8 C68 C67 120.3(2)
F8 C68 C69 121.3(2)
C69 C68 C67 118.39(19)
F9 C69 C68 119.72(19)
F9 C69 C70 119.35(19)
C68 C69 C70 120.90(19)
F10 C70 C65 120.61(18)
F10 C70 C69 116.02(18)
C69 C70 C65 123.35(19)
H71A C71 H71B 109.5
H71A C71 H71C 109.5
H71B C71 H71C 109.5
C72 C71 H71A 109.5
C72 C71 H71B 109.5
C72 C71 H71C 109.5
N5 C72 C71 178.6(4)

loop_
_geom_bond_atom_site_label_1
_geom_bond_atom_site_label_2
_geom_bond_distance
Co1 P1 2.1201(5)
Co1 P2 2.1152(5)
Co1 C25 2.1231(18)
Co1 C26 2.0631(18)
Co1 C27 2.1011(19)
Co1 C28 2.1022(18)
Co1 C29 2.0715(18)
Co2 P3 2.1134(5)
Co2 P4 2.1181(5)
Co2 C60 2.1222(18)
Co2 C61 2.0597(19)
Co2 C62 2.1031(19)
Co2 C63 2.115(2)
Co2 C64 2.0767(19)
F1 C31 1.344(2)
F2 C32 1.341(2)
F3 C33 1.344(2)
F4 C34 1.346(2)
F5 C35 1.353(2)
F6 C66 1.350(2)
F7 C67 1.347(2)
F8 C68 1.339(2)
F9 C69 1.353(2)
F10 C70 1.348(2)
N1 C5 1.450(2)
N1 C11 1.399(2)
N1 C12 1.448(2)
N2 C17 1.469(2)
N2 C23 1.428(2)
N2 C24 1.460(2)
N3 C40 1.444(2)
N3 C46 1.402(2)
N3 C47 1.445(2)
N4 C52 1.466(2)
N4 C58 1.429(2)
N4 C59 1.475(2)
P1 C1 1.8842(18)
P1 C5 1.8829(18)
P1 C24 1.8717(19)
P2 C12 1.8847(18)
P2 C13 1.8889(18)
P2 C17 1.8605(18)
P3 C36 1.8960(19)
P3 C40 1.8843(19)
P3 C59 1.8652(19)
P4 C47 1.8808(18)
P4 C48 1.8833(18)
P4 C52 1.8675(19)
C1 C2 1.536(3)
C1 C3 1.534(3)
C1 C4 1.540(3)
C2 H2A 0.9800
C2 H2B 0.9800
C2 H2C 0.9800
C3 H3A 0.9800
C3 H3B 0.9800
C3 H3C 0.9800
C4 H4A 0.9800
C4 H4B 0.9800
C4 H4C 0.9800
C5 H5A 0.9900
C5 H5B 0.9900
C6 H6A 0.9500
C6 C7 1.383(3)
C6 C11 1.405(3)
C7 H7A 0.9500
C7 C8 1.374(3)
C8 H8A 0.9500
C8 C9 1.387(3)
C9 H9A 0.9500
C9 C10 1.384(3)
C10 H10A 0.9500
C10 C11 1.396(3)
C12 H12A 0.9900
C12 H12B 0.9900
C13 C14 1.527(3)
C13 C15 1.527(3)
C13 C16 1.529(3)
C14 H14A 0.9800
C14 H14B 0.9800
C14 H14C 0.9800
C15 H15A 0.9800
C15 H15B 0.9800
C15 H15C 0.9800
C16 H16A 0.9800
C16 H16B 0.9800
C16 H16C 0.9800
C17 H17A 0.9900
C17 H17B 0.9900
C18 H18A 0.9500
C18 C19 1.389(3)
C18 C23 1.400(3)
C19 H19A 0.9500
C19 C20 1.383(4)
C20 H20A 0.9500
C20 C21 1.369(4)
C21 H21A 0.9500
C21 C22 1.399(3)
C22 H22A 0.9500
C22 C23 1.388(3)
C24 H24A 0.9900
C24 H24B 0.9900
C25 C26 1.429(3)
C25 C29 1.434(3)
C25 C30 1.470(3)
C26 H26A 1.0000
C26 C27 1.435(3)
C27 H27A 1.0000
C27 C28 1.397(3)
C28 H28A 1.0000
C28 C29 1.429(3)
C29 H29A 1.0000
C30 C31 1.401(3)
C30 C35 1.396(3)
C31 C32 1.381(3)
C32 C33 1.370(3)
C33 C34 1.373(3)
C34 C35 1.373(3)
C36 C37 1.534(3)
C36 C38 1.534(3)
C36 C39 1.535(3)
C37 H37A 0.9800
C37 H37B 0.9800
C37 H37C 0.9800
C38 H38A 0.9800
C38 H38B 0.9800
C38 H38C 0.9800
C39 H39A 0.9800
C39 H39B 0.9800
C39 H39C 0.9800
C40 H40A 0.9900
C40 H40B 0.9900
C41 H41A 0.9500
C41 C42 1.384(3)
C41 C46 1.404(3)
C42 H42A 0.9500
C42 C43 1.384(3)
C43 H43A 0.9500
C43 C44 1.382(3)
C44 H44A 0.9500
C44 C45 1.379(3)
C45 H45A 0.9500
C45 C46 1.403(3)
C47 H47A 0.9900
C47 H47B 0.9900
C48 C49 1.528(3)
C48 C50 1.535(3)
C48 C51 1.539(3)
C49 H49A 0.9800
C49 H49B 0.9800
C49 H49C 0.9800
C50 H50A 0.9800
C50 H50B 0.9800
C50 H50C 0.9800
C51 H51A 0.9800
C51 H51B 0.9800
C51 H51C 0.9800
C52 H52A 0.9900
C52 H52B 0.9900
C53 H53A 0.9500
C53 C54 1.393(3)
C53 C58 1.390(3)
C54 H54A 0.9500
C54 C55 1.384(3)
C55 H55A 0.9500
C55 C56 1.381(3)
C56 H56A 0.9500
C56 C57 1.391(3)
C57 H57A 0.9500
C57 C58 1.401(3)
C59 H59A 0.9900
C59 H59B 0.9900
C60 C61 1.432(3)
C60 C64 1.439(3)
C60 C65 1.460(3)
C61 H61A 1.0000
C61 C62 1.436(3)
C62 H62A 1.0000
C62 C63 1.396(3)
C63 H63A 1.0000
C63 C64 1.433(3)
C64 H64A 1.0000
C65 C66 1.405(3)
C65 C70 1.404(3)
C66 C67 1.370(3)
C67 C68 1.373(3)
C68 C69 1.366(3)
C69 C70 1.373(3)
N5 C72 1.124(4)
C71 H71A 0.9800
C71 H71B 0.9800
C71 H71C 0.9800
C71 C72 1.451(4)
